data_4121742
loop_
_publ_author_name
'Levine, David R.'
'Siegler, Maxime A.'
'Tovar, John D.'

_publ_section_title
;
 Thiophene-Fused Borepins As Directly Functionalizable Boron-Containing
 \p-Electron Systems.
;
_journal_issue 19
_journal_name_full 'Journal of the American Chemical Society'
_journal_page_first 7132
_journal_page_last 7139
_journal_paper_doi 10.1021/ja502644e
_journal_volume 136
_journal_year 2014
_chemical_formula_moiety 'C19 H17 B S2'
_chemical_formula_sum 'C19 H17 B S2'
_chemical_formula_weight 320.26
_chemical_name_systematic
; 
 ? 
;
_space_group_IT_number 14
_symmetry_cell_setting monoclinic
_symmetry_space_group_name_Hall '-P 2ybc'
_symmetry_space_group_name_H-M 'P 1 21/c 1'
_atom_sites_solution_hydrogens difmap
_atom_sites_solution_primary direct
_atom_sites_solution_secondary difmap
_audit_creation_method SHELXL-97
_cell_angle_alpha 90.00
_cell_angle_beta 102.7901(10)
_cell_angle_gamma 90.00
_cell_formula_units_Z 4
_cell_length_a 8.47709(9)
_cell_length_b 16.63717(15)
_cell_length_c 11.91527(12)
_cell_measurement_reflns_used 7412
_cell_measurement_temperature 110(2)
_cell_measurement_theta_max 71.86
_cell_measurement_theta_min 3.80
_cell_volume 1638.77(3)
_computing_cell_refinement
;
CrysAlisPro, Agilent Technologies,
Version 1.171.36.24 (release 03-12-2012 CrysAlis171 .NET)
(compiled Dec  3 2012,18:21:49)
;
_computing_data_collection
;
CrysAlisPro, Agilent Technologies,
Version 1.171.36.24 (release 03-12-2012 CrysAlis171 .NET)
(compiled Dec  3 2012,18:21:49)
;
_computing_data_reduction
;
CrysAlisPro, Agilent Technologies,
Version 1.171.36.24 (release 03-12-2012 CrysAlis171 .NET)
(compiled Dec  3 2012,18:21:49)
;
_computing_molecular_graphics 'SHELXTL v6.10 (Sheldrick, 2008)'
_computing_publication_material 'SHELXTL v6.10 (Sheldrick, 2008)'
_computing_structure_refinement 'SHELXL-97 (Sheldrick, 2008)'
_computing_structure_solution 'SHELXS-97 (Sheldrick, 2008)'
_diffrn_ambient_temperature 110(2)
_diffrn_detector_area_resol_mean 10.3875
_diffrn_measured_fraction_theta_full 0.998
_diffrn_measured_fraction_theta_max 0.998
_diffrn_measurement_device_type 'SuperNova, Dual, Cu at zero, Atlas'
_diffrn_measurement_method '\w scans'
_diffrn_radiation_monochromator mirror
_diffrn_radiation_source 'SuperNova (Cu) X-ray Source'
_diffrn_radiation_type CuK\a
_diffrn_radiation_wavelength 1.54180
_diffrn_reflns_av_R_equivalents 0.0143
_diffrn_reflns_av_sigmaI/netI 0.0124
_diffrn_reflns_limit_h_max 10
_diffrn_reflns_limit_h_min -10
_diffrn_reflns_limit_k_max 20
_diffrn_reflns_limit_k_min -20
_diffrn_reflns_limit_l_max 14
_diffrn_reflns_limit_l_min -11
_diffrn_reflns_number 9606
_diffrn_reflns_theta_full 71.46
_diffrn_reflns_theta_max 71.46
_diffrn_reflns_theta_min 4.64
_exptl_absorpt_coefficient_mu 2.856
_exptl_absorpt_correction_T_max 0.624
_exptl_absorpt_correction_T_min 0.387
_exptl_absorpt_correction_type analytical
_exptl_absorpt_process_details
;
CrysAlisPro, Agilent Technologies,
Version 1.171.36.24 (release 03-12-2012 CrysAlis171 .NET)
(compiled Dec  3 2012,18:21:49)
Analytical numeric absorption correction using a multifaceted crystal
            model based on expressions derived by R.C. Clark & J.S. Reid.
(Clark, R. C. & Reid, J. S. (1995). Acta Cryst. A51, 887-897)
;
_exptl_crystal_colour yellow
_exptl_crystal_density_diffrn 1.298
_exptl_crystal_density_method 'not measured'
_exptl_crystal_description block
_exptl_crystal_F_000 672
_exptl_crystal_size_max 0.55
_exptl_crystal_size_mid 0.36
_exptl_crystal_size_min 0.22
_refine_diff_density_max 0.318
_refine_diff_density_min -0.227
_refine_diff_density_rms 0.044
_refine_ls_extinction_coef 0.0037(4)
_refine_ls_extinction_expression Fc^*^=kFc[1+0.001xFc^2^\l^3^/sin(2\q)]^-1/4^
_refine_ls_extinction_method SHELXL
_refine_ls_goodness_of_fit_ref 1.072
_refine_ls_hydrogen_treatment constr
_refine_ls_matrix_type full
_refine_ls_number_parameters 202
_refine_ls_number_reflns 3190
_refine_ls_number_restraints 0
_refine_ls_restrained_S_all 1.072
_refine_ls_R_factor_all 0.0305
_refine_ls_R_factor_gt 0.0297
_refine_ls_shift/su_max 0.001
_refine_ls_shift/su_mean 0.000
_refine_ls_structure_factor_coef Fsqd
_refine_ls_weighting_details 'calc w=1/[\s^2^(Fo^2^)+(0.0404P)^2^+0.8435P] where P=(Fo^2^+2Fc^2^)/3'
_refine_ls_weighting_scheme calc
_refine_ls_wR_factor_gt 0.0791
_refine_ls_wR_factor_ref 0.0795
_reflns_number_gt 3073
_reflns_number_total 3190
_reflns_threshold_expression I>2\s(I)
_cod_data_source_file ja502644e_si_003.cif
_cod_data_source_block 2
_cod_depositor_comments 'Adding full bibliography for 4121742--4121743.cif.'
_cod_original_sg_symbol_H-M 'P 21/c'
_cod_database_code 4121742

loop_
_symmetry_equiv_pos_as_xyz
'x, y, z'
'-x, y+1/2, -z+1/2'
'-x, -y, -z'
'x, -y-1/2, z-1/2'

loop_
_atom_site_label
_atom_site_type_symbol
_atom_site_fract_x
_atom_site_fract_y
_atom_site_fract_z
_atom_site_U_iso_or_equiv
_atom_site_adp_type
_atom_site_occupancy
_atom_site_symmetry_multiplicity
_atom_site_calc_flag
_atom_site_refinement_flags
B1 B 0.68994(17) 0.21854(9) 0.28472(12) 0.0165(3) Uani 1 1 d .
C1 C 0.71005(16) 0.14534(8) 0.36317(11) 0.0173(3) Uani 1 1 d .
C2 C 0.82435(19) 0.04937(9) 0.52136(13) 0.0258(3) Uani 1 1 d .
H2 H 0.8855 0.0210 0.5857 0.031 Uiso 1 1 calc R
C3 C 0.68278(18) 0.02274(8) 0.45537(12) 0.0238(3) Uani 1 1 d .
H3 H 0.6343 -0.0269 0.4683 0.029 Uiso 1 1 calc R
C4 C 0.61356(16) 0.07671(8) 0.36426(11) 0.0191(3) Uani 1 1 d .
C5 C 0.46328(17) 0.05762(8) 0.28555(12) 0.0223(3) Uani 1 1 d .
H5 H 0.4149 0.0086 0.3012 0.027 Uiso 1 1 calc R
C6 C 0.37999(17) 0.09833(8) 0.19295(12) 0.0225(3) Uani 1 1 d .
H6 H 0.2833 0.0727 0.1537 0.027 Uiso 1 1 calc R
C7 C 0.41300(16) 0.17392(8) 0.14378(11) 0.0193(3) Uani 1 1 d .
C8 C 0.30731(17) 0.20401(9) 0.04196(12) 0.0243(3) Uani 1 1 d .
H8 H 0.2127 0.1766 0.0029 0.029 Uiso 1 1 calc R
C9 C 0.35562(18) 0.27550(10) 0.00672(12) 0.0263(3) Uani 1 1 d .
H9 H 0.2992 0.3038 -0.0593 0.032 Uiso 1 1 calc R
C10 C 0.54397(16) 0.22560(8) 0.18465(11) 0.0175(3) Uani 1 1 d .
C11 C 0.82357(15) 0.28664(8) 0.30231(11) 0.0166(3) Uani 1 1 d .
C12 C 0.96151(16) 0.27661(8) 0.25602(11) 0.0184(3) Uani 1 1 d .
C13 C 1.07520(16) 0.33802(9) 0.26535(11) 0.0210(3) Uani 1 1 d .
H13 H 1.1671 0.3307 0.2330 0.025 Uiso 1 1 calc R
C14 C 1.05728(17) 0.40982(8) 0.32096(12) 0.0214(3) Uani 1 1 d .
C15 C 0.92191(17) 0.41899(8) 0.36793(11) 0.0205(3) Uani 1 1 d .
H15 H 0.9089 0.4674 0.4071 0.025 Uiso 1 1 calc R
C16 C 0.80478(16) 0.35904(8) 0.35900(11) 0.0180(3) Uani 1 1 d .
C17 C 0.98492(18) 0.19992(9) 0.19431(13) 0.0247(3) Uani 1 1 d .
H17A H 0.8947 0.1633 0.1952 0.037 Uiso 0.50 1 calc PR
H17B H 1.0866 0.1744 0.2331 0.037 Uiso 0.50 1 calc PR
H17C H 0.9887 0.2122 0.1145 0.037 Uiso 0.50 1 calc PR
H17D H 1.0853 0.2033 0.1666 0.037 Uiso 0.50 1 calc PR
H17E H 0.8934 0.1922 0.1288 0.037 Uiso 0.50 1 calc PR
H17F H 0.9913 0.1544 0.2474 0.037 Uiso 0.50 1 calc PR
C18 C 1.1830(2) 0.47515(10) 0.33128(15) 0.0334(4) Uani 1 1 d .
H18A H 1.2854 0.4561 0.3792 0.050 Uiso 1 1 calc R
H18B H 1.1465 0.5228 0.3668 0.050 Uiso 1 1 calc R
H18C H 1.1987 0.4890 0.2546 0.050 Uiso 1 1 calc R
C19 C 0.65823(17) 0.37160(8) 0.40995(13) 0.0229(3) Uani 1 1 d .
H19A H 0.6617 0.4257 0.4429 0.034 Uiso 1 1 calc R
H19B H 0.6584 0.3316 0.4704 0.034 Uiso 1 1 calc R
H19C H 0.5597 0.3656 0.3495 0.034 Uiso 1 1 calc R
S1 S 0.87952(4) 0.14011(2) 0.47493(3) 0.02156(11) Uani 1 1 d .
S2 S 0.53048(4) 0.30867(2) 0.09540(3) 0.02207(12) Uani 1 1 d .

loop_
_atom_site_aniso_label
_atom_site_aniso_U_11
_atom_site_aniso_U_22
_atom_site_aniso_U_33
_atom_site_aniso_U_23
_atom_site_aniso_U_13
_atom_site_aniso_U_12
B1 0.0168(7) 0.0169(7) 0.0170(7) -0.0034(6) 0.0064(5) -0.0001(6)
C1 0.0178(6) 0.0178(6) 0.0169(6) -0.0026(5) 0.0052(5) 0.0004(5)
C2 0.0315(8) 0.0222(7) 0.0249(7) 0.0063(6) 0.0087(6) 0.0063(6)
C3 0.0311(7) 0.0175(6) 0.0260(7) 0.0022(5) 0.0130(6) 0.0011(6)
C4 0.0235(7) 0.0167(6) 0.0200(6) -0.0021(5) 0.0109(5) 0.0002(5)
C5 0.0257(7) 0.0175(6) 0.0261(7) -0.0042(5) 0.0113(6) -0.0063(5)
C6 0.0204(6) 0.0234(7) 0.0244(7) -0.0066(6) 0.0063(5) -0.0074(5)
C7 0.0180(6) 0.0229(7) 0.0180(6) -0.0046(5) 0.0063(5) -0.0012(5)
C8 0.0190(7) 0.0338(8) 0.0191(7) -0.0055(6) 0.0022(5) -0.0026(6)
C9 0.0233(7) 0.0342(8) 0.0193(7) 0.0019(6) 0.0003(5) 0.0017(6)
C10 0.0184(6) 0.0179(6) 0.0170(6) -0.0010(5) 0.0059(5) -0.0005(5)
C11 0.0171(6) 0.0168(6) 0.0147(6) 0.0022(5) 0.0013(5) -0.0009(5)
C12 0.0180(6) 0.0202(6) 0.0160(6) 0.0017(5) 0.0022(5) -0.0008(5)
C13 0.0176(6) 0.0264(7) 0.0184(6) 0.0038(5) 0.0028(5) -0.0030(5)
C14 0.0211(6) 0.0212(7) 0.0192(6) 0.0052(5) -0.0011(5) -0.0059(5)
C15 0.0239(7) 0.0157(6) 0.0197(6) 0.0011(5) -0.0003(5) -0.0008(5)
C16 0.0189(6) 0.0174(6) 0.0163(6) 0.0021(5) 0.0008(5) 0.0008(5)
C17 0.0234(7) 0.0247(7) 0.0286(7) -0.0038(6) 0.0108(6) -0.0013(6)
C18 0.0325(8) 0.0286(8) 0.0384(9) 0.0014(7) 0.0065(7) -0.0141(7)
C19 0.0236(7) 0.0206(7) 0.0254(7) -0.0033(5) 0.0071(6) 0.0004(5)
S1 0.02071(18) 0.02237(19) 0.02037(19) 0.00306(12) 0.00189(13) 0.00047(12)
S2 0.02233(19) 0.02249(19) 0.02007(19) 0.00428(12) 0.00187(13) -0.00151(12)

loop_
_atom_type_symbol
_atom_type_description
_atom_type_scat_dispersion_real
_atom_type_scat_dispersion_imag
_atom_type_scat_source
C C 0.0181 0.0091 'International Tables Vol C Tables 4.2.6.8 and 6.1.1.4'
H H 0.0000 0.0000 'International Tables Vol C Tables 4.2.6.8 and 6.1.1.4'
B B 0.0090 0.0039 'International Tables Vol C Tables 4.2.6.8 and 6.1.1.4'
S S 0.3331 0.5567 'International Tables Vol C Tables 4.2.6.8 and 6.1.1.4'

loop_
_geom_angle_atom_site_label_1
_geom_angle_atom_site_label_2
_geom_angle_atom_site_label_3
_geom_angle
C10 B1 C1 120.29(12)
C10 B1 C11 118.87(12)
C1 B1 C11 120.79(12)
C4 C1 B1 132.01(12)
C4 C1 S1 109.72(10)
B1 C1 S1 118.27(10)
C3 C2 S1 111.82(11)
C3 C2 H2 124.1
S1 C2 H2 124.1
C2 C3 C4 113.38(13)
C2 C3 H3 123.3
C4 C3 H3 123.3
C1 C4 C3 112.01(12)
C1 C4 C5 127.26(13)
C3 C4 C5 120.72(12)
C6 C5 C4 130.35(13)
C6 C5 H5 114.8
C4 C5 H5 114.8
C5 C6 C7 130.96(13)
C5 C6 H6 114.5
C7 C6 H6 114.5
C10 C7 C8 112.27(12)
C10 C7 C6 127.13(13)
C8 C7 C6 120.61(12)
C9 C8 C7 113.26(13)
C9 C8 H8 123.4
C7 C8 H8 123.4
C8 C9 S2 111.84(11)
C8 C9 H9 124.1
S2 C9 H9 124.1
C7 C10 B1 131.95(12)
C7 C10 S2 109.65(10)
B1 C10 S2 118.33(10)
C16 C11 C12 118.77(12)
C16 C11 B1 121.50(12)
C12 C11 B1 119.67(12)
C13 C12 C11 120.12(12)
C13 C12 C17 119.77(12)
C11 C12 C17 120.10(12)
C14 C13 C12 121.45(13)
C14 C13 H13 119.3
C12 C13 H13 119.3
C13 C14 C15 118.19(12)
C13 C14 C18 120.55(13)
C15 C14 C18 121.25(14)
C14 C15 C16 121.82(13)
C14 C15 H15 119.1
C16 C15 H15 119.1
C15 C16 C11 119.63(12)
C15 C16 C19 120.30(12)
C11 C16 C19 120.07(12)
C12 C17 H17A 109.5
C12 C17 H17B 109.5
H17A C17 H17B 109.5
C12 C17 H17C 109.5
H17A C17 H17C 109.5
H17B C17 H17C 109.5
C12 C17 H17D 109.5
H17A C17 H17D 141.1
H17B C17 H17D 56.3
H17C C17 H17D 56.3
C12 C17 H17E 109.5
H17A C17 H17E 56.3
H17B C17 H17E 141.1
H17C C17 H17E 56.3
H17D C17 H17E 109.5
C12 C17 H17F 109.5
H17A C17 H17F 56.3
H17B C17 H17F 56.3
H17C C17 H17F 141.1
H17D C17 H17F 109.5
H17E C17 H17F 109.5
C14 C18 H18A 109.5
C14 C18 H18B 109.5
H18A C18 H18B 109.5
C14 C18 H18C 109.5
H18A C18 H18C 109.5
H18B C18 H18C 109.5
C16 C19 H19A 109.5
C16 C19 H19B 109.5
H19A C19 H19B 109.5
C16 C19 H19C 109.5
H19A C19 H19C 109.5
H19B C19 H19C 109.5
C2 S1 C1 93.06(7)
C9 S2 C10 92.99(7)

loop_
_geom_bond_atom_site_label_1
_geom_bond_atom_site_label_2
_geom_bond_distance
B1 C10 1.5210(19)
B1 C1 1.5217(19)
B1 C11 1.5829(19)
C1 C4 1.4063(18)
C1 S1 1.7314(14)
C2 C3 1.355(2)
C2 S1 1.7084(15)
C2 H2 0.9500
C3 C4 1.4307(19)
C3 H3 0.9500
C4 C5 1.440(2)
C5 C6 1.353(2)
C5 H5 0.9500
C6 C7 1.441(2)
C6 H6 0.9500
C7 C10 1.4035(19)
C7 C8 1.430(2)
C8 C9 1.355(2)
C8 H8 0.9500
C9 S2 1.7102(15)
C9 H9 0.9500
C10 S2 1.7322(13)
C11 C16 1.4073(18)
C11 C12 1.4088(18)
C12 C13 1.3920(19)
C12 C17 1.5075(19)
C13 C14 1.391(2)
C13 H13 0.9500
C14 C15 1.392(2)
C14 C18 1.5078(19)
C15 C16 1.3947(19)
C15 H15 0.9500
C16 C19 1.5131(19)
C17 H17A 0.9800
C17 H17B 0.9800
C17 H17C 0.9800
C17 H17D 0.9800
C17 H17E 0.9800
C17 H17F 0.9800
C18 H18A 0.9800
C18 H18B 0.9800
C18 H18C 0.9800
C19 H19A 0.9800
C19 H19B 0.9800
C19 H19C 0.9800

loop_
_geom_torsion_atom_site_label_1
_geom_torsion_atom_site_label_2
_geom_torsion_atom_site_label_3
_geom_torsion_atom_site_label_4
_geom_torsion
C10 B1 C1 C4 -0.8(2)
C11 B1 C1 C4 -178.12(13)
C10 B1 C1 S1 179.43(10)
C11 B1 C1 S1 2.08(17)
S1 C2 C3 C4 -0.49(16)
B1 C1 C4 C3 179.66(13)
S1 C1 C4 C3 -0.52(14)
B1 C1 C4 C5 0.6(2)
S1 C1 C4 C5 -179.55(11)
C2 C3 C4 C1 0.66(17)
C2 C3 C4 C5 179.76(12)
C1 C4 C5 C6 1.0(2)
C3 C4 C5 C6 -177.99(14)
C4 C5 C6 C7 -0.8(3)
C5 C6 C7 C10 -1.6(2)
C5 C6 C7 C8 178.21(14)
C10 C7 C8 C9 0.01(17)
C6 C7 C8 C9 -179.79(13)
C7 C8 C9 S2 0.06(16)
C8 C7 C10 B1 -176.85(13)
C6 C7 C10 B1 2.9(2)
C8 C7 C10 S2 -0.08(14)
C6 C7 C10 S2 179.71(11)
C1 B1 C10 C7 -1.4(2)
C11 B1 C10 C7 175.97(13)
C1 B1 C10 S2 -177.98(9)
C11 B1 C10 S2 -0.58(16)
C10 B1 C11 C16 82.23(16)
C1 B1 C11 C16 -100.38(15)
C10 B1 C11 C12 -94.90(15)
C1 B1 C11 C12 82.49(16)
C16 C11 C12 C13 -0.85(19)
B1 C11 C12 C13 176.36(12)
C16 C11 C12 C17 -179.73(12)
B1 C11 C12 C17 -2.52(18)
C11 C12 C13 C14 0.7(2)
C17 C12 C13 C14 179.58(13)
C12 C13 C14 C15 0.2(2)
C12 C13 C14 C18 179.27(13)
C13 C14 C15 C16 -0.9(2)
C18 C14 C15 C16 -179.99(13)
C14 C15 C16 C11 0.8(2)
C14 C15 C16 C19 -179.27(12)
C12 C11 C16 C15 0.15(19)
B1 C11 C16 C15 -177.01(12)
C12 C11 C16 C19 -179.83(12)
B1 C11 C16 C19 3.01(19)
C3 C2 S1 C1 0.15(12)
C4 C1 S1 C2 0.22(10)
B1 C1 S1 C2 -179.94(11)
C8 C9 S2 C10 -0.09(12)
C7 C10 S2 C9 0.10(11)
B1 C10 S2 C9 177.37(11)
